data_4082510
loop_
_publ_author_name
'Oliva-Madrid, Mar\'ia-Jos\'e'
'Garc\?\'ia-L\'opez, Jos\'e-Antonio'
'Saura-Llamas, Isabel'
'Bautista, Delia'
'Vicente, Jos\'e'

_publ_section_title
;
 Reactivity of Eight-Membered Palladacycles Arising from Monoinsertion of
 Alkynes into the Pd--C bond of Ortho-Palladated Phenethylamines toward
 Unsaturated Molecules. Synthesis of Dihydro-3-Benzazocinones, N7-amino
 Acids, N7-amino Esters, and 3-Benzazepines
;
_journal_issue 1
_journal_name_full Organometallics
_journal_page_first 19
_journal_paper_doi 10.1021/om4010059
_journal_volume 33
_journal_year 2014
_chemical_formula_sum 'C29 H33 Br N2 O2 Pd'
_chemical_formula_weight 627.88
_chemical_name_systematic
; 
 ? 
;
_space_group_IT_number 2
_symmetry_cell_setting triclinic
_symmetry_space_group_name_Hall '-P 1'
_symmetry_space_group_name_H-M 'P -1'
_atom_sites_solution_hydrogens geom
_atom_sites_solution_primary direct
_atom_sites_solution_secondary difmap
_audit_creation_method SHELXL-97
_cell_angle_alpha 86.445(2)
_cell_angle_beta 71.574(2)
_cell_angle_gamma 73.180(2)
_cell_formula_units_Z 2
_cell_length_a 9.1519(6)
_cell_length_b 12.3000(8)
_cell_length_c 13.0848(9)
_cell_measurement_reflns_used 9697
_cell_measurement_temperature 100(2)
_cell_measurement_theta_max 28.50
_cell_measurement_theta_min 2.42
_cell_volume 1336.93(16)
_computing_cell_refinement 'Bruker SAINT'
_computing_data_collection 'Bruker SMART'
_computing_data_reduction 'Bruker SAINT'
_computing_molecular_graphics 'Bruker SHELXTL'
_computing_publication_material 'Bruker SHELXTL'
_computing_structure_refinement 'SHELXL-97 (Sheldrick, 1997)'
_computing_structure_solution 'SHELXS-97 (Sheldrick, 1990)'
_diffrn_ambient_temperature 100(2)
_diffrn_detector_area_resol_mean 8.26
_diffrn_measured_fraction_theta_full 0.995
_diffrn_measured_fraction_theta_max 0.906
_diffrn_measurement_device_type 'Bruker SMART APEX CCD'
_diffrn_measurement_method \w-scan
_diffrn_radiation_monochromator graphite
_diffrn_radiation_source 'fine-focus sealed tube'
_diffrn_radiation_type MoK\a
_diffrn_radiation_wavelength 0.71073
_diffrn_reflns_av_R_equivalents 0.0197
_diffrn_reflns_av_sigmaI/netI 0.0252
_diffrn_reflns_limit_h_max 12
_diffrn_reflns_limit_h_min -12
_diffrn_reflns_limit_k_max 16
_diffrn_reflns_limit_k_min -16
_diffrn_reflns_limit_l_max 17
_diffrn_reflns_limit_l_min -17
_diffrn_reflns_number 16490
_diffrn_reflns_theta_full 26.00
_diffrn_reflns_theta_max 28.76
_diffrn_reflns_theta_min 1.73
_exptl_absorpt_coefficient_mu 2.217
_exptl_absorpt_correction_T_max 0.8603
_exptl_absorpt_correction_T_min 0.7151
_exptl_absorpt_correction_type multi-scan
_exptl_absorpt_process_details SADABS
_exptl_crystal_colour colourless
_exptl_crystal_density_diffrn 1.560
_exptl_crystal_density_method 'not measured'
_exptl_crystal_description prism
_exptl_crystal_F_000 636
_exptl_crystal_size_max 0.27
_exptl_crystal_size_mid 0.13
_exptl_crystal_size_min 0.07
_refine_diff_density_max 0.461
_refine_diff_density_min -0.316
_refine_diff_density_rms 0.072
_refine_ls_extinction_method none
_refine_ls_goodness_of_fit_ref 1.051
_refine_ls_hydrogen_treatment 'NH2 free with SADI, rigid methyls, others riding'
_refine_ls_matrix_type full
_refine_ls_number_parameters 329
_refine_ls_number_reflns 6304
_refine_ls_number_restraints 1
_refine_ls_restrained_S_all 1.051
_refine_ls_R_factor_all 0.0249
_refine_ls_R_factor_gt 0.0228
_refine_ls_shift/su_max 0.001
_refine_ls_shift/su_mean 0.000
_refine_ls_structure_factor_coef Fsqd
_refine_ls_weighting_details 'calc w=1/[\s^2^(Fo^2^)+(0.0264P)^2^+0.6491P] where P=(Fo^2^+2Fc^2^)/3'
_refine_ls_weighting_scheme calc
_refine_ls_wR_factor_gt 0.0547
_refine_ls_wR_factor_ref 0.0557
_reflns_number_gt 5906
_reflns_number_total 6304
_reflns_threshold_expression >2sigma(I)
_cod_data_source_file om4010059_si_002.cif
_cod_data_source_block jod1062s
_cod_original_cell_volume 1336.93(15)
_cod_database_code 4082510

loop_
_symmetry_equiv_pos_as_xyz
'x, y, z'
'-x, -y, -z'

loop_
_atom_site_label
_atom_site_type_symbol
_atom_site_fract_x
_atom_site_fract_y
_atom_site_fract_z
_atom_site_U_iso_or_equiv
_atom_site_adp_type
_atom_site_occupancy
_atom_site_symmetry_multiplicity
_atom_site_calc_flag
_atom_site_refinement_flags
Pd1 Pd 0.316722(15) 0.375246(10) 0.330625(10) 0.01254(4) Uani 1 1 d .
N1 N 0.16851(19) 0.30133(13) 0.45328(13) 0.0174(3) Uani 1 1 d D
H01A H 0.094(2) 0.3583(16) 0.4884(16) 0.017(5) Uiso 1 1 d D
H01B H 0.220(2) 0.2691(17) 0.4971(16) 0.020(5) Uiso 1 1 d D
Br1 Br 0.06537(2) 0.522559(15) 0.314308(14) 0.01866(5) Uani 1 1 d .
C1 C 0.4703(2) 0.14854(14) 0.20805(14) 0.0143(3) Uani 1 1 d .
C2 C 0.3188(2) 0.13144(14) 0.24254(14) 0.0154(3) Uani 1 1 d .
C3 C 0.2430(2) 0.12761(15) 0.16519(15) 0.0181(3) Uani 1 1 d .
H3 H 0.1399 0.1151 0.1879 0.022 Uiso 1 1 calc R
C4 C 0.3143(2) 0.14154(15) 0.05710(15) 0.0183(4) Uani 1 1 d .
C5 C 0.4683(2) 0.15816(15) 0.02270(14) 0.0171(3) Uani 1 1 d .
C6 C 0.5443(2) 0.16077(14) 0.09802(14) 0.0158(3) Uani 1 1 d .
H6 H 0.6486 0.1711 0.0749 0.019 Uiso 1 1 calc R
C7 C 0.5577(2) 0.15545(14) 0.28621(13) 0.0134(3) Uani 1 1 d .
C8 C 0.5088(2) 0.25138(14) 0.34653(13) 0.0136(3) Uani 1 1 d .
C9 C 0.1011(2) 0.21974(16) 0.41796(15) 0.0194(4) Uani 1 1 d .
H9A H 0.0395 0.2578 0.3693 0.023 Uiso 1 1 calc R
H9B H 0.0260 0.1955 0.4816 0.023 Uiso 1 1 calc R
C10 C 0.2332(2) 0.11500(15) 0.35941(14) 0.0174(3) Uani 1 1 d .
H10A H 0.3137 0.0919 0.3983 0.021 Uiso 1 1 calc R
H10B H 0.1850 0.0519 0.3630 0.021 Uiso 1 1 calc R
C11 C 0.1064(2) 0.10429(18) 0.00514(17) 0.0256(4) Uani 1 1 d .
H11A H 0.1300 0.0264 0.0305 0.038 Uiso 1 1 calc R
H11B H 0.0708 0.1064 -0.0583 0.038 Uiso 1 1 calc R
H11C H 0.0214 0.1546 0.0624 0.038 Uiso 1 1 calc R
O1 O 0.24698(17) 0.14106(13) -0.02263(11) 0.0263(3) Uani 1 1 d .
C12 C 0.6811(2) 0.1960(2) -0.12117(16) 0.0285(4) Uani 1 1 d .
H12A H 0.6730 0.2654 -0.0841 0.043 Uiso 1 1 calc R
H12B H 0.7118 0.2067 -0.1991 0.043 Uiso 1 1 calc R
H12C H 0.7626 0.1323 -0.1046 0.043 Uiso 1 1 calc R
O2 O 0.53022(16) 0.17235(12) -0.08594(10) 0.0221(3) Uani 1 1 d .
C13 C 0.4713(2) 0.43598(14) 0.22497(14) 0.0158(3) Uani 1 1 d .
N2 N 0.57138(18) 0.46927(13) 0.16619(12) 0.0172(3) Uani 1 1 d .
C14 C 0.7165(2) 0.49828(16) 0.10129(15) 0.0191(4) Uani 1 1 d .
C15 C 0.8551(3) 0.39020(19) 0.0916(2) 0.0341(5) Uani 1 1 d .
H15A H 0.8609 0.3672 0.1636 0.051 Uiso 1 1 calc R
H15B H 0.9562 0.4047 0.0484 0.051 Uiso 1 1 calc R
H15C H 0.8370 0.3293 0.0565 0.051 Uiso 1 1 calc R
C16 C 0.6980(3) 0.53438(18) -0.00860(15) 0.0274(4) Uani 1 1 d .
H16A H 0.6860 0.4711 -0.0442 0.041 Uiso 1 1 calc R
H16B H 0.7934 0.5555 -0.0531 0.041 Uiso 1 1 calc R
H16C H 0.6026 0.5997 0.0008 0.041 Uiso 1 1 calc R
C17 C 0.7335(2) 0.59384(17) 0.16118(16) 0.0247(4) Uani 1 1 d .
H17A H 0.6414 0.6610 0.1676 0.037 Uiso 1 1 calc R
H17B H 0.8329 0.6127 0.1212 0.037 Uiso 1 1 calc R
H17C H 0.7372 0.5694 0.2333 0.037 Uiso 1 1 calc R
C21 C 0.6880(2) 0.05149(14) 0.29175(13) 0.0144(3) Uani 1 1 d .
C22 C 0.6758(2) -0.05486(15) 0.26901(15) 0.0189(4) Uani 1 1 d .
H22 H 0.5872 -0.0587 0.2478 0.023 Uiso 1 1 calc R
C23 C 0.7907(2) -0.15465(15) 0.27682(15) 0.0204(4) Uani 1 1 d .
H23 H 0.7785 -0.2257 0.2622 0.024 Uiso 1 1 calc R
C24 C 0.9218(2) -0.15175(16) 0.30544(15) 0.0199(4) Uani 1 1 d .
H24 H 0.9998 -0.2201 0.3114 0.024 Uiso 1 1 calc R
C25 C 0.9381(2) -0.04666(16) 0.32560(17) 0.0247(4) Uani 1 1 d .
H25 H 1.0288 -0.0435 0.3445 0.030 Uiso 1 1 calc R
C26 C 0.8233(2) 0.05352(15) 0.31839(16) 0.0207(4) Uani 1 1 d .
H26 H 0.8371 0.1244 0.3318 0.025 Uiso 1 1 calc R
C31 C 0.5673(2) 0.27342(14) 0.43416(13) 0.0144(3) Uani 1 1 d .
C32 C 0.5538(2) 0.20574(16) 0.52445(14) 0.0199(4) Uani 1 1 d .
H32 H 0.5078 0.1448 0.5291 0.024 Uiso 1 1 calc R
C33 C 0.6072(2) 0.22674(17) 0.60792(15) 0.0234(4) Uani 1 1 d .
H33 H 0.5963 0.1807 0.6694 0.028 Uiso 1 1 calc R
C34 C 0.6763(2) 0.31449(16) 0.60154(15) 0.0212(4) Uani 1 1 d .
H34 H 0.7136 0.3282 0.6582 0.025 Uiso 1 1 calc R
C35 C 0.6906(2) 0.38235(15) 0.51213(15) 0.0195(4) Uani 1 1 d .
H35 H 0.7386 0.4422 0.5072 0.023 Uiso 1 1 calc R
C36 C 0.6347(2) 0.36258(15) 0.42971(14) 0.0172(3) Uani 1 1 d .
H36 H 0.6426 0.4104 0.3696 0.021 Uiso 1 1 calc R

loop_
_atom_site_aniso_label
_atom_site_aniso_U_11
_atom_site_aniso_U_22
_atom_site_aniso_U_33
_atom_site_aniso_U_23
_atom_site_aniso_U_13
_atom_site_aniso_U_12
Pd1 0.01297(7) 0.01260(7) 0.01169(7) -0.00002(5) -0.00324(5) -0.00368(5)
N1 0.0181(7) 0.0167(7) 0.0152(7) -0.0011(6) -0.0022(6) -0.0043(6)
Br1 0.01711(9) 0.01823(9) 0.01816(9) -0.00055(7) -0.00588(7) -0.00066(7)
C1 0.0149(8) 0.0116(8) 0.0153(8) -0.0019(6) -0.0046(6) -0.0020(6)
C2 0.0186(8) 0.0117(8) 0.0161(8) -0.0009(6) -0.0052(7) -0.0046(7)
C3 0.0179(8) 0.0170(8) 0.0217(9) 0.0003(7) -0.0075(7) -0.0067(7)
C4 0.0222(9) 0.0162(8) 0.0195(9) -0.0002(7) -0.0105(7) -0.0054(7)
C5 0.0211(9) 0.0147(8) 0.0145(8) -0.0002(6) -0.0050(7) -0.0040(7)
C6 0.0166(8) 0.0140(8) 0.0159(8) 0.0001(6) -0.0041(7) -0.0040(7)
C7 0.0131(8) 0.0156(8) 0.0120(8) 0.0021(6) -0.0036(6) -0.0056(6)
C8 0.0155(8) 0.0156(8) 0.0106(8) 0.0028(6) -0.0031(6) -0.0076(6)
C9 0.0174(8) 0.0245(9) 0.0173(9) 0.0008(7) -0.0026(7) -0.0106(7)
C10 0.0195(9) 0.0181(9) 0.0175(9) 0.0023(7) -0.0057(7) -0.0100(7)
C11 0.0242(10) 0.0294(11) 0.0283(10) 0.0003(8) -0.0142(8) -0.0089(8)
O1 0.0309(8) 0.0362(8) 0.0211(7) 0.0040(6) -0.0151(6) -0.0168(6)
C12 0.0239(10) 0.0441(13) 0.0158(9) 0.0070(8) -0.0050(8) -0.0096(9)
O2 0.0243(7) 0.0298(7) 0.0132(6) 0.0027(5) -0.0061(5) -0.0094(6)
C13 0.0187(8) 0.0134(8) 0.0167(8) 0.0004(6) -0.0090(7) -0.0027(7)
N2 0.0187(7) 0.0175(7) 0.0166(7) 0.0021(6) -0.0064(6) -0.0065(6)
C14 0.0161(8) 0.0204(9) 0.0198(9) 0.0016(7) -0.0021(7) -0.0079(7)
C15 0.0211(10) 0.0306(12) 0.0434(13) -0.0012(10) -0.0051(9) -0.0017(9)
C16 0.0345(11) 0.0332(11) 0.0172(9) 0.0039(8) -0.0040(8) -0.0190(9)
C17 0.0266(10) 0.0274(10) 0.0248(10) 0.0020(8) -0.0085(8) -0.0145(8)
C21 0.0160(8) 0.0138(8) 0.0116(8) 0.0000(6) -0.0014(6) -0.0043(6)
C22 0.0197(9) 0.0173(9) 0.0218(9) 0.0001(7) -0.0091(7) -0.0057(7)
C23 0.0253(9) 0.0131(8) 0.0232(9) -0.0002(7) -0.0073(8) -0.0063(7)
C24 0.0183(9) 0.0181(9) 0.0201(9) 0.0019(7) -0.0039(7) -0.0029(7)
C25 0.0165(9) 0.0231(10) 0.0366(11) -0.0026(8) -0.0118(8) -0.0044(7)
C26 0.0172(8) 0.0163(9) 0.0295(10) -0.0017(7) -0.0071(8) -0.0059(7)
C31 0.0135(8) 0.0150(8) 0.0130(8) -0.0020(6) -0.0032(6) -0.0020(6)
C32 0.0255(9) 0.0212(9) 0.0162(9) 0.0016(7) -0.0066(7) -0.0114(8)
C33 0.0321(10) 0.0264(10) 0.0153(9) 0.0047(7) -0.0104(8) -0.0111(8)
C34 0.0235(9) 0.0224(9) 0.0194(9) -0.0039(7) -0.0108(7) -0.0038(7)
C35 0.0203(9) 0.0174(9) 0.0239(9) -0.0026(7) -0.0089(7) -0.0069(7)
C36 0.0194(8) 0.0158(8) 0.0169(8) 0.0007(7) -0.0068(7) -0.0045(7)

loop_
_atom_type_symbol
_atom_type_description
_atom_type_scat_dispersion_real
_atom_type_scat_dispersion_imag
_atom_type_scat_source
C C 0.0033 0.0016 'International Tables Vol C Tables 4.2.6.8 and 6.1.1.4'
H H 0.0000 0.0000 'International Tables Vol C Tables 4.2.6.8 and 6.1.1.4'
N N 0.0061 0.0033 'International Tables Vol C Tables 4.2.6.8 and 6.1.1.4'
O O 0.0106 0.0060 'International Tables Vol C Tables 4.2.6.8 and 6.1.1.4'
Br Br -0.2901 2.4595 'International Tables Vol C Tables 4.2.6.8 and 6.1.1.4'
Pd Pd -0.9988 1.0072 'International Tables Vol C Tables 4.2.6.8 and 6.1.1.4'

loop_
_geom_angle_atom_site_label_1
_geom_angle_atom_site_label_2
_geom_angle_atom_site_label_3
_geom_angle
C13 Pd1 C8 85.84(7)
C13 Pd1 N1 173.70(7)
C8 Pd1 N1 88.53(6)
C13 Pd1 Br1 97.23(5)
C8 Pd1 Br1 176.58(5)
N1 Pd1 Br1 88.48(4)
C9 N1 Pd1 116.26(11)
C2 C1 C6 119.84(16)
C2 C1 C7 121.55(15)
C6 C1 C7 118.60(15)
C1 C2 C3 118.51(16)
C1 C2 C10 122.82(15)
C3 C2 C10 118.66(15)
C4 C3 C2 121.78(17)
O1 C4 C3 125.20(17)
O1 C4 C5 115.43(16)
C3 C4 C5 119.37(16)
O2 C5 C6 125.03(16)
O2 C5 C4 115.77(15)
C6 C5 C4 119.20(16)
C5 C6 C1 121.29(16)
C8 C7 C21 126.23(15)
C8 C7 C1 117.93(15)
C21 C7 C1 115.80(14)
C7 C8 C31 127.27(16)
C7 C8 Pd1 117.93(12)
C31 C8 Pd1 114.39(12)
N1 C9 C10 111.63(14)
C2 C10 C9 114.90(15)
C4 O1 C11 116.97(15)
C5 O2 C12 116.54(14)
N2 C13 Pd1 174.96(15)
C13 N2 C14 169.97(17)
N2 C14 C17 107.56(15)
N2 C14 C16 108.13(15)
C17 C14 C16 111.88(16)
N2 C14 C15 105.89(15)
C17 C14 C15 111.68(17)
C16 C14 C15 111.38(17)
C26 C21 C22 117.42(16)
C26 C21 C7 123.63(15)
C22 C21 C7 118.95(15)
C23 C22 C21 121.34(16)
C24 C23 C22 120.70(17)
C23 C24 C25 118.77(17)
C26 C25 C24 120.84(17)
C25 C26 C21 120.89(17)
C36 C31 C32 118.47(16)
C36 C31 C8 121.24(15)
C32 C31 C8 120.28(15)
C33 C32 C31 120.59(17)
C34 C33 C32 120.25(17)
C33 C34 C35 119.76(17)
C34 C35 C36 119.95(17)
C35 C36 C31 120.95(17)

loop_
_geom_bond_atom_site_label_1
_geom_bond_atom_site_label_2
_geom_bond_distance
Pd1 C13 1.9283(18)
Pd1 C8 2.0243(17)
Pd1 N1 2.0973(15)
Pd1 Br1 2.5437(2)
N1 C9 1.483(2)
C1 C2 1.390(2)
C1 C6 1.403(2)
C1 C7 1.504(2)
C2 C3 1.406(2)
C2 C10 1.513(2)
C3 C4 1.381(3)
C4 O1 1.370(2)
C4 C5 1.409(3)
C5 O2 1.375(2)
C5 C6 1.381(2)
C7 C8 1.342(2)
C7 C21 1.491(2)
C8 C31 1.478(2)
C9 C10 1.531(2)
C11 O1 1.418(2)
C12 O2 1.420(2)
C13 N2 1.153(2)
N2 C14 1.462(2)
C14 C17 1.522(3)
C14 C16 1.525(3)
C14 C15 1.528(3)
C21 C26 1.396(2)
C21 C22 1.402(2)
C22 C23 1.388(3)
C23 C24 1.376(3)
C24 C25 1.393(3)
C25 C26 1.389(3)
C31 C36 1.396(2)
C31 C32 1.396(2)
C32 C33 1.394(2)
C33 C34 1.386(3)
C34 C35 1.389(3)
C35 C36 1.392(2)

loop_
_geom_hbond_atom_site_label_D
_geom_hbond_atom_site_label_H
_geom_hbond_atom_site_label_A
_geom_hbond_distance_DH
_geom_hbond_distance_HA
_geom_hbond_distance_DA
_geom_hbond_angle_DHA
_geom_hbond_site_symmetry_A
N1 H01A Br1 0.855(17) 2.791(19) 3.5413(16) 147.3(18) 2_566
C17 H17A O2 0.98 2.60 3.493(3) 152.2 2_665
